data_4074604
loop_
_publ_author_name
'Pinto, Patr\'icia'
'G\"otz, Andreas W.'
'Marconi, Guido'
'Hess, Bernd A.'
'Marinetti, Angela'
'Heinemann, Frank W.'
'Zenneck, Ulrich'

_publ_section_title
;
 Diastereoselective Synthesis of Arene Ruthenium(II) Complexes Containing
 Chiral Phosphetane-Based Tethers&#x2020;,1
;
_journal_issue 10
_journal_name_full Organometallics
_journal_page_first 2607
_journal_paper_doi 10.1021/om050461z
_journal_volume 25
_journal_year 2006
_chemical_formula_moiety 'C24 H40 B P'
_chemical_formula_sum 'C24 H40 B P'
_chemical_formula_weight 370.34
_chemical_name_systematic
; 
 ? 
;
_space_group_IT_number 19
_symmetry_cell_setting orthorhombic
_symmetry_space_group_name_Hall 'P 2ac 2ab'
_symmetry_space_group_name_H-M 'P 21 21 21'
_atom_sites_solution_hydrogens geom
_atom_sites_solution_primary direct
_atom_sites_solution_secondary difmap
_audit_creation_method SHELXL-97
_cell_angle_alpha 90.00
_cell_angle_beta 90.00
_cell_angle_gamma 90.00
_cell_formula_units_Z 4
_cell_length_a 9.710(1)
_cell_length_b 12.271(1)
_cell_length_c 19.457(2)
_cell_measurement_reflns_used 264
_cell_measurement_temperature 100(2)
_cell_measurement_theta_max 20.00
_cell_measurement_theta_min 6.00
_cell_volume 2318.3(4)
_computing_cell_refinement 'EVALCCD (Duisenberg, 2003)'
_computing_data_collection 'COLLECT (Bruker-Nonius, 2002)'
_computing_data_reduction 'EVALCCD (Duisenberg, 2003)'
_computing_molecular_graphics 'SHELXTL 6.12 (Bruker AXS, 2002)'
_computing_publication_material 'SHELXTL 6.12 (Bruker AXS, 2002)'
_computing_structure_refinement 'SHELXTL 6.12 (Bruker AXS, 2002)'
_computing_structure_solution 'SHELXTL 6.12 (Bruker AXS, 2002)'
_diffrn_ambient_temperature 100(2)
_diffrn_detector_area_resol_mean 9
_diffrn_measured_fraction_theta_full 0.989
_diffrn_measured_fraction_theta_max 0.989
_diffrn_measurement_device_type 'Bruker-Nonius KappaCCD'
_diffrn_measurement_method
;? 
 \f- and \w-rotations with 1.70 \% and 76 sec per frame
;
_diffrn_radiation_monochromator graphite
_diffrn_radiation_source 'fine-focus sealed tube'
_diffrn_radiation_type MoK\a
_diffrn_radiation_wavelength 0.71073
_diffrn_reflns_av_R_equivalents 0.0932
_diffrn_reflns_av_sigmaI/netI 0.0973
_diffrn_reflns_limit_h_max 11
_diffrn_reflns_limit_h_min -12
_diffrn_reflns_limit_k_max 14
_diffrn_reflns_limit_k_min -15
_diffrn_reflns_limit_l_max 22
_diffrn_reflns_limit_l_min -24
_diffrn_reflns_number 19422
_diffrn_reflns_theta_full 27.10
_diffrn_reflns_theta_max 27.10
_diffrn_reflns_theta_min 3.40
_exptl_absorpt_coefficient_mu 0.124
_exptl_absorpt_correction_type none
_exptl_crystal_colour colorless
_exptl_crystal_density_diffrn 1.061
_exptl_crystal_density_method 'not measured'
_exptl_crystal_description irregular
_exptl_crystal_F_000 816
_exptl_crystal_size_max 0.39
_exptl_crystal_size_mid 0.23
_exptl_crystal_size_min 0.08
_refine_diff_density_max 0.249
_refine_diff_density_min -0.316
_refine_diff_density_rms 0.061
_refine_ls_abs_structure_details
;
 Flack H D (1983), Acta Cryst. A39, 876-881
 2142 Friedel pairs used in the refinement of Flack parameter
;
_refine_ls_abs_structure_Flack 0.06(11)
_refine_ls_extinction_method none
_refine_ls_goodness_of_fit_ref 0.990
_refine_ls_hydrogen_treatment constr
_refine_ls_matrix_type full
_refine_ls_number_parameters 236
_refine_ls_number_reflns 5004
_refine_ls_number_restraints 0
_refine_ls_restrained_S_all 0.990
_refine_ls_R_factor_all 0.0934
_refine_ls_R_factor_gt 0.0540
_refine_ls_shift/su_max 0.001
_refine_ls_shift/su_mean 0.000
_refine_ls_structure_factor_coef Fsqd
_refine_ls_weighting_details 'calc w=1/[\s^2^(Fo^2^)+(0.0485P)^2^+0.5661P] where P=(Fo^2^+2Fc^2^)/3'
_refine_ls_weighting_scheme calc
_refine_ls_wR_factor_gt 0.0966
_refine_ls_wR_factor_ref 0.1093
_reflns_number_gt 3686
_reflns_number_total 5004
_reflns_threshold_expression >2sigma(I)
_cod_data_source_file om050461zsi20050607_112635.cif
_cod_data_source_block pp0206
_cod_original_sg_symbol_H-M P2(1)2(1)2(1)
_cod_database_code 4074604

loop_
_symmetry_equiv_pos_as_xyz
'x, y, z'
'-x+1/2, -y, z+1/2'
'-x, y+1/2, -z+1/2'
'x+1/2, -y+1/2, -z'

loop_
_atom_site_label
_atom_site_type_symbol
_atom_site_fract_x
_atom_site_fract_y
_atom_site_fract_z
_atom_site_U_iso_or_equiv
_atom_site_adp_type
_atom_site_occupancy
_atom_site_symmetry_multiplicity
_atom_site_calc_flag
_atom_site_refinement_flags
P1 P 0.98659(6) 0.30033(5) 0.79747(3) 0.01396(15) Uani 1 1 d .
B1 B 1.0371(3) 0.4486(2) 0.81268(15) 0.0220(7) Uani 1 1 d .
H1A H 1.1246 0.4514 0.8378 0.033 Uiso 1 1 calc R
H1B H 0.9653 0.4849 0.8397 0.033 Uiso 1 1 calc R
H1C H 1.0474 0.4858 0.7684 0.033 Uiso 1 1 calc R
C1 C 1.3104(3) 0.3730(2) 0.53778(14) 0.0236(6) Uani 1 1 d .
H1A H 1.3684 0.4013 0.5728 0.028 Uiso 1 1 calc R
C2 C 1.3126(3) 0.4200(2) 0.47310(14) 0.0299(7) Uani 1 1 d .
H2A H 1.3718 0.4799 0.4641 0.036 Uiso 1 1 calc R
C3 C 1.2287(3) 0.3798(2) 0.42161(14) 0.0282(7) Uani 1 1 d .
H3A H 1.2308 0.4113 0.3770 0.034 Uiso 1 1 calc R
C4 C 1.1417(3) 0.2934(2) 0.43558(13) 0.0304(7) Uani 1 1 d .
H4A H 1.0830 0.2657 0.4006 0.037 Uiso 1 1 calc R
C5 C 1.1401(3) 0.2470(2) 0.50064(14) 0.0265(6) Uani 1 1 d .
H5A H 1.0795 0.1880 0.5097 0.032 Uiso 1 1 calc R
C6 C 1.2246(3) 0.28486(19) 0.55245(12) 0.0185(6) Uani 1 1 d .
C7 C 1.2207(3) 0.2349(2) 0.62313(12) 0.0200(6) Uani 1 1 d .
H7A H 1.3103 0.2474 0.6461 0.024 Uiso 1 1 calc R
H7B H 1.2073 0.1553 0.6188 0.024 Uiso 1 1 calc R
C8 C 1.1058(3) 0.2821(2) 0.66767(12) 0.0191(6) Uani 1 1 d .
H8A H 1.0162 0.2705 0.6445 0.023 Uiso 1 1 calc R
H8B H 1.1198 0.3617 0.6727 0.023 Uiso 1 1 calc R
C9 C 1.1016(3) 0.22960(18) 0.73920(12) 0.0151(5) Uani 1 1 d .
H9A H 1.1956 0.2294 0.7589 0.018 Uiso 1 1 calc R
H9B H 1.0712 0.1529 0.7347 0.018 Uiso 1 1 calc R
C10 C 0.8090(2) 0.25345(19) 0.77951(12) 0.0171(6) Uani 1 1 d .
H10A H 0.8014 0.2170 0.7337 0.020 Uiso 1 1 calc R
C11 C 0.8235(3) 0.16882(19) 0.83989(13) 0.0191(6) Uani 1 1 d .
H11A H 0.7434 0.1707 0.8714 0.023 Uiso 1 1 calc R
H11B H 0.8374 0.0937 0.8228 0.023 Uiso 1 1 calc R
C12 C 0.9561(2) 0.21586(18) 0.87409(12) 0.0160(5) Uani 1 1 d .
H12A H 0.9276 0.2648 0.9126 0.019 Uiso 1 1 calc R
C13 C 1.0653(3) 0.1378(2) 0.90091(13) 0.0177(6) Uani 1 1 d .
H13A H 1.0914 0.0880 0.8624 0.021 Uiso 1 1 calc R
C14 C 1.0091(3) 0.0673(2) 0.95972(12) 0.0253(6) Uani 1 1 d .
H14A H 0.9748 0.1153 0.9969 0.030 Uiso 1 1 calc R
H14B H 0.9304 0.0238 0.9426 0.030 Uiso 1 1 calc R
C15 C 1.1180(3) -0.0093(2) 0.98889(15) 0.0339(7) Uani 1 1 d .
H15A H 1.1440 -0.0634 0.9535 0.041 Uiso 1 1 calc R
H15B H 1.0792 -0.0491 1.0287 0.041 Uiso 1 1 calc R
C16 C 1.2462(3) 0.0534(2) 1.01166(14) 0.0311(7) Uani 1 1 d .
H16A H 1.2224 0.1021 1.0505 0.037 Uiso 1 1 calc R
H16B H 1.3172 0.0014 1.0278 0.037 Uiso 1 1 calc R
C17 C 1.3039(3) 0.1209(2) 0.95264(13) 0.0266(7) Uani 1 1 d .
H17A H 1.3837 0.1637 0.9691 0.032 Uiso 1 1 calc R
H17B H 1.3363 0.0717 0.9157 0.032 Uiso 1 1 calc R
C18 C 1.1952(3) 0.1977(2) 0.92400(13) 0.0236(6) Uani 1 1 d .
H18A H 1.2343 0.2378 0.8844 0.028 Uiso 1 1 calc R
H18B H 1.1703 0.2517 0.9597 0.028 Uiso 1 1 calc R
C19 C 0.6997(2) 0.34270(18) 0.78910(12) 0.0144(5) Uani 1 1 d .
H19A H 0.7199 0.3810 0.8333 0.017 Uiso 1 1 calc R
C20 C 0.7080(3) 0.42685(19) 0.73134(12) 0.0193(6) Uani 1 1 d .
H20A H 0.6898 0.3907 0.6868 0.023 Uiso 1 1 calc R
H20B H 0.8020 0.4579 0.7297 0.023 Uiso 1 1 calc R
C21 C 0.6037(3) 0.5188(2) 0.74198(13) 0.0215(6) Uani 1 1 d .
H21A H 0.6276 0.5597 0.7842 0.026 Uiso 1 1 calc R
H21B H 0.6085 0.5698 0.7027 0.026 Uiso 1 1 calc R
C22 C 0.4578(3) 0.4748(2) 0.74834(14) 0.0258(7) Uani 1 1 d .
H22A H 0.4291 0.4424 0.7040 0.031 Uiso 1 1 calc R
H22B H 0.3940 0.5354 0.7591 0.031 Uiso 1 1 calc R
C23 C 0.4495(3) 0.3890(2) 0.80471(16) 0.0296(7) Uani 1 1 d .
H23A H 0.3555 0.3578 0.8057 0.036 Uiso 1 1 calc R
H23B H 0.4669 0.4239 0.8498 0.036 Uiso 1 1 calc R
C24 C 0.5538(2) 0.2975(2) 0.79358(15) 0.0237(6) Uani 1 1 d .
H24A H 0.5480 0.2450 0.8321 0.028 Uiso 1 1 calc R
H24B H 0.5315 0.2582 0.7506 0.028 Uiso 1 1 calc R

loop_
_atom_site_aniso_label
_atom_site_aniso_U_11
_atom_site_aniso_U_22
_atom_site_aniso_U_33
_atom_site_aniso_U_23
_atom_site_aniso_U_13
_atom_site_aniso_U_12
P1 0.0148(3) 0.0121(3) 0.0150(3) -0.0006(2) 0.0031(3) -0.0006(3)
B1 0.0185(17) 0.0183(15) 0.0293(18) -0.0030(11) 0.0038(13) -0.0027(12)
C1 0.0192(16) 0.0280(15) 0.0237(14) 0.0023(11) 0.0033(12) 0.0011(12)
C2 0.0269(18) 0.0309(16) 0.0318(16) 0.0098(13) 0.0096(14) -0.0012(13)
C3 0.0308(18) 0.0329(16) 0.0208(15) 0.0096(12) 0.0070(13) 0.0087(14)
C4 0.0317(17) 0.0375(17) 0.0221(15) 0.0000(13) -0.0032(12) 0.0027(15)
C5 0.0273(17) 0.0254(14) 0.0268(15) 0.0015(12) 0.0031(13) 0.0009(12)
C6 0.0175(13) 0.0179(13) 0.0201(13) 0.0005(10) 0.0076(11) 0.0104(11)
C7 0.0166(14) 0.0223(14) 0.0210(14) 0.0010(10) 0.0038(11) 0.0037(11)
C8 0.0210(14) 0.0182(13) 0.0180(13) 0.0014(10) 0.0045(11) 0.0055(11)
C9 0.0148(13) 0.0134(13) 0.0170(13) 0.0015(9) 0.0039(11) 0.0006(10)
C10 0.0168(14) 0.0171(12) 0.0172(13) -0.0033(10) 0.0022(11) -0.0042(11)
C11 0.0160(14) 0.0145(13) 0.0267(14) 0.0026(10) 0.0036(12) 0.0006(10)
C12 0.0175(14) 0.0140(12) 0.0164(12) -0.0006(9) 0.0079(10) -0.0016(10)
C13 0.0207(15) 0.0173(13) 0.0149(13) -0.0015(10) 0.0010(11) -0.0007(11)
C14 0.0294(16) 0.0221(13) 0.0245(14) 0.0088(10) 0.0034(14) -0.0030(14)
C15 0.0379(19) 0.0328(17) 0.0312(17) 0.0138(13) -0.0004(14) 0.0002(15)
C16 0.0341(18) 0.0337(16) 0.0255(15) 0.0075(12) -0.0074(13) 0.0015(14)
C17 0.0228(16) 0.0357(16) 0.0214(15) -0.0015(12) -0.0055(12) -0.0061(13)
C18 0.0239(15) 0.0278(14) 0.0193(13) 0.0020(12) -0.0016(11) -0.0038(14)
C19 0.0128(13) 0.0153(11) 0.0152(13) -0.0010(9) -0.0005(11) -0.0008(10)
C20 0.0238(15) 0.0190(13) 0.0150(12) 0.0009(10) 0.0009(11) 0.0000(12)
C21 0.0243(15) 0.0186(13) 0.0217(15) 0.0035(11) -0.0007(12) 0.0026(11)
C22 0.0199(16) 0.0233(14) 0.0343(16) 0.0000(12) -0.0062(13) 0.0035(11)
C23 0.0137(14) 0.0276(15) 0.0475(19) 0.0060(13) 0.0049(14) -0.0003(11)
C24 0.0143(12) 0.0210(12) 0.0358(15) 0.0042(13) -0.0028(12) -0.0011(11)

loop_
_atom_type_symbol
_atom_type_description
_atom_type_scat_dispersion_real
_atom_type_scat_dispersion_imag
_atom_type_scat_source
C C 0.0033 0.0016 'International Tables Vol C Tables 4.2.6.8 and 6.1.1.4'
H H 0.0000 0.0000 'International Tables Vol C Tables 4.2.6.8 and 6.1.1.4'
B B 0.0013 0.0007 'International Tables Vol C Tables 4.2.6.8 and 6.1.1.4'
P P 0.1023 0.0942 'International Tables Vol C Tables 4.2.6.8 and 6.1.1.4'

loop_
_geom_angle_atom_site_label_1
_geom_angle_atom_site_label_2
_geom_angle_atom_site_label_3
_geom_angle
C9 P1 C12 109.65(11)
C9 P1 C10 107.87(11)
C12 P1 C10 80.10(11)
C9 P1 B1 113.29(12)
C12 P1 B1 116.94(12)
C10 P1 B1 124.42(12)
P1 B1 H1A 109.5
P1 B1 H1B 109.5
H1A B1 H1B 109.5
P1 B1 H1C 109.5
H1A B1 H1C 109.5
H1B B1 H1C 109.5
C2 C1 C6 121.2(3)
C2 C1 H1A 119.4
C6 C1 H1A 119.4
C3 C2 C1 120.1(3)
C3 C2 H2A 120.0
C1 C2 H2A 120.0
C2 C3 C4 119.4(2)
C2 C3 H3A 120.3
C4 C3 H3A 120.3
C3 C4 C5 120.0(3)
C3 C4 H4A 120.0
C5 C4 H4A 120.0
C6 C5 C4 121.4(3)
C6 C5 H5A 119.3
C4 C5 H5A 119.3
C5 C6 C1 117.8(2)
C5 C6 C7 121.0(2)
C1 C6 C7 121.2(2)
C6 C7 C8 112.5(2)
C6 C7 H7A 109.1
C8 C7 H7A 109.1
C6 C7 H7B 109.1
C8 C7 H7B 109.1
H7A C7 H7B 107.8
C7 C8 C9 112.0(2)
C7 C8 H8A 109.2
C9 C8 H8A 109.2
C7 C8 H8B 109.2
C9 C8 H8B 109.2
H8A C8 H8B 107.9
C8 C9 P1 112.50(16)
C8 C9 H9A 109.1
P1 C9 H9A 109.1
C8 C9 H9B 109.1
P1 C9 H9B 109.1
H9A C9 H9B 107.8
C19 C10 C11 116.2(2)
C19 C10 P1 113.53(16)
C11 C10 P1 88.90(15)
C19 C10 H10A 112.1
C11 C10 H10A 112.1
P1 C10 H10A 112.1
C12 C11 C10 98.51(18)
C12 C11 H11A 112.1
C10 C11 H11A 112.1
C12 C11 H11B 112.1
C10 C11 H11B 112.1
H11A C11 H11B 109.7
C13 C12 C11 119.2(2)
C13 C12 P1 121.38(17)
C11 C12 P1 89.74(14)
C13 C12 H12A 108.3
C11 C12 H12A 108.3
P1 C12 H12A 108.3
C12 C13 C18 111.9(2)
C12 C13 C14 111.3(2)
C18 C13 C14 110.2(2)
C12 C13 H13A 107.7
C18 C13 H13A 107.7
C14 C13 H13A 107.7
C15 C14 C13 112.2(2)
C15 C14 H14A 109.2
C13 C14 H14A 109.2
C15 C14 H14B 109.2
C13 C14 H14B 109.2
H14A C14 H14B 107.9
C14 C15 C16 111.3(2)
C14 C15 H15A 109.4
C16 C15 H15A 109.4
C14 C15 H15B 109.4
C16 C15 H15B 109.4
H15A C15 H15B 108.0
C17 C16 C15 110.7(2)
C17 C16 H16A 109.5
C15 C16 H16A 109.5
C17 C16 H16B 109.5
C15 C16 H16B 109.5
H16A C16 H16B 108.1
C18 C17 C16 111.0(2)
C18 C17 H17A 109.4
C16 C17 H17A 109.4
C18 C17 H17B 109.4
C16 C17 H17B 109.4
H17A C17 H17B 108.0
C17 C18 C13 112.5(2)
C17 C18 H18A 109.1
C13 C18 H18A 109.1
C17 C18 H18B 109.1
C13 C18 H18B 109.1
H18A C18 H18B 107.8
C24 C19 C20 109.7(2)
C24 C19 C10 112.95(19)
C20 C19 C10 110.84(19)
C24 C19 H19A 107.7
C20 C19 H19A 107.7
C10 C19 H19A 107.7
C19 C20 C21 111.3(2)
C19 C20 H20A 109.4
C21 C20 H20A 109.4
C19 C20 H20B 109.4
C21 C20 H20B 109.4
H20A C20 H20B 108.0
C22 C21 C20 111.5(2)
C22 C21 H21A 109.3
C20 C21 H21A 109.3
C22 C21 H21B 109.3
C20 C21 H21B 109.3
H21A C21 H21B 108.0
C21 C22 C23 110.7(2)
C21 C22 H22A 109.5
C23 C22 H22A 109.5
C21 C22 H22B 109.5
C23 C22 H22B 109.5
H22A C22 H22B 108.1
C22 C23 C24 111.8(2)
C22 C23 H23A 109.3
C24 C23 H23A 109.3
C22 C23 H23B 109.3
C24 C23 H23B 109.3
H23A C23 H23B 107.9
C19 C24 C23 110.9(2)
C19 C24 H24A 109.5
C23 C24 H24A 109.5
C19 C24 H24B 109.5
C23 C24 H24B 109.5
H24A C24 H24B 108.0

loop_
_geom_bond_atom_site_label_1
_geom_bond_atom_site_label_2
_geom_bond_distance
P1 C9 1.812(2)
P1 C12 1.840(2)
P1 C10 1.851(2)
P1 B1 1.908(3)
B1 H1A 0.9800
B1 H1B 0.9800
B1 H1C 0.9800
C1 C2 1.385(3)
C1 C6 1.394(4)
C1 H1A 0.9500
C2 C3 1.382(4)
C2 H2A 0.9500
C3 C4 1.383(4)
C3 H3A 0.9500
C4 C5 1.388(4)
C4 H4A 0.9500
C5 C6 1.381(4)
C5 H5A 0.9500
C6 C7 1.506(3)
C7 C8 1.527(3)
C7 H7A 0.9900
C7 H7B 0.9900
C8 C9 1.534(3)
C8 H8A 0.9900
C8 H8B 0.9900
C9 H9A 0.9900
C9 H9B 0.9900
C10 C19 1.537(3)
C10 C11 1.574(3)
C10 H10A 1.0000
C11 C12 1.560(3)
C11 H11A 0.9900
C11 H11B 0.9900
C12 C13 1.521(3)
C12 H12A 1.0000
C13 C18 1.527(3)
C13 C14 1.535(3)
C13 H13A 1.0000
C14 C15 1.524(4)
C14 H14A 0.9900
C14 H14B 0.9900
C15 C16 1.529(4)
C15 H15A 0.9900
C15 H15B 0.9900
C16 C17 1.522(4)
C16 H16A 0.9900
C16 H16B 0.9900
C17 C18 1.521(4)
C17 H17A 0.9900
C17 H17B 0.9900
C18 H18A 0.9900
C18 H18B 0.9900
C19 C24 1.523(3)
C19 C20 1.528(3)
C19 H19A 1.0000
C20 C21 1.530(3)
C20 H20A 0.9900
C20 H20B 0.9900
C21 C22 1.521(4)
C21 H21A 0.9900
C21 H21B 0.9900
C22 C23 1.523(4)
C22 H22A 0.9900
C22 H22B 0.9900
C23 C24 1.528(3)
C23 H23A 0.9900
C23 H23B 0.9900
C24 H24A 0.9900
C24 H24B 0.9900
